data_1559108
loop_
_publ_author_name
'Yan, Lipeng'
'Lan, Jingbo'
'Cheng, Hu'
'Li, Yihang'
'Zhang, Mangang'
'Wu, Di'
'You, Jingsong'

_publ_section_title
;
 Regioselective addition/annulation of ferrocenyl thioamides with
 1,3-diynes via a sulfur-transfer rearrangement to construct extended
 \p-conjugated ferrocenes with luminescent property
;
_journal_name_full 'Chemical Science'
_journal_paper_doi 10.1039/D0SC04597G
_journal_year 2020
_chemical_formula_moiety 'C34 H27 Fe N O S'
_chemical_formula_sum 'C34 H27 Fe N O S'
_chemical_formula_weight 553.47
_space_group_crystal_system monoclinic
_space_group_IT_number 14
_space_group_name_Hall '-P 2yn'
_space_group_name_H-M_alt 'P 1 21/n 1'
_atom_sites_solution_hydrogens geom
_atom_sites_solution_primary direct
_audit_creation_date 2018-01-04
_audit_creation_method
;
Olex2 1.2
(compiled 2017.07.20 svn.r3457 for OlexSys, GUI svn.r5370)
;
_audit_update_record
;
2019-07-09 deposited with the CCDC.	2020-09-15 downloaded from the CCDC.
;
_cell_angle_alpha 90
_cell_angle_beta 97.0681(12)
_cell_angle_gamma 90
_cell_formula_units_Z 4
_cell_length_a 8.89899(10)
_cell_length_b 15.8901(2)
_cell_length_c 19.5785(2)
_cell_measurement_reflns_used 5919
_cell_measurement_temperature 293.06(10)
_cell_measurement_theta_max 72.4780
_cell_measurement_theta_min 5.3200
_cell_volume 2747.48(5)
_computing_cell_refinement
;
CrysAlisPro, Agilent Technologies,
Version 1.171.37.35 (release 13-08-2014 CrysAlis171 .NET)
(compiled Aug 13 2014,18:06:01)
;
_computing_data_collection
;
CrysAlisPro, Agilent Technologies,
Version 1.171.37.35 (release 13-08-2014 CrysAlis171 .NET)
(compiled Aug 13 2014,18:06:01)
;
_computing_data_reduction
;
CrysAlisPro, Agilent Technologies,
Version 1.171.37.35 (release 13-08-2014 CrysAlis171 .NET)
(compiled Aug 13 2014,18:06:01)
;
_computing_molecular_graphics 'Olex2 (Dolomanov et al., 2009)'
_computing_publication_material 'Olex2 (Dolomanov et al., 2009)'
_computing_structure_refinement 'ShelXL (Sheldrick, 2015)'
_computing_structure_solution 'ShelXT (Sheldrick, 2015)'
_diffrn_ambient_environment air
_diffrn_ambient_temperature 293.06(10)
_diffrn_detector 'CCD plate'
_diffrn_detector_area_resol_mean 15.9595
_diffrn_detector_type EosS2
_diffrn_measured_fraction_theta_full 0.999
_diffrn_measured_fraction_theta_max 0.978
_diffrn_measurement_details
;
#__ type_ start__ end____ width___ exp.time_
  1 omega    1.00   75.00   1.0000    3.7650
omega____ theta____ kappa____ phi______ frames
    -       36.5421  -99.0000 -120.0000 74

#__ type_ start__ end____ width___ exp.time_
  2 omega  -31.00   63.00   1.0000    3.7650
omega____ theta____ kappa____ phi______ frames
    -       36.5421  -77.0000   90.0000 94

#__ type_ start__ end____ width___ exp.time_
  3 omega   23.00   90.00   1.0000    3.7650
omega____ theta____ kappa____ phi______ frames
    -       36.5421 -125.0000 -180.0000 67

#__ type_ start__ end____ width___ exp.time_
  4 omega   20.00  104.00   1.0000    3.7650
omega____ theta____ kappa____ phi______ frames
    -       36.5421   57.0000   60.0000 84

#__ type_ start__ end____ width___ exp.time_
  5 omega  -33.00   55.00   1.0000    3.7650
omega____ theta____ kappa____ phi______ frames
    -       36.5421  -38.0000  150.0000 88

#__ type_ start__ end____ width___ exp.time_
  6 omega   20.00  104.00   1.0000    3.7650
omega____ theta____ kappa____ phi______ frames
    -       36.5421   57.0000    0.0000 84

#__ type_ start__ end____ width___ exp.time_
  7 omega  100.00  178.00   1.0000   15.0600
omega____ theta____ kappa____ phi______ frames
    -      108.0000  111.0000 -180.0000 78

#__ type_ start__ end____ width___ exp.time_
  8 omega   41.00  126.00   1.0000   15.0600
omega____ theta____ kappa____ phi______ frames
    -      108.0000  -61.0000 -150.0000 85

#__ type_ start__ end____ width___ exp.time_
  9 omega   87.00  178.00   1.0000   15.0600
omega____ theta____ kappa____ phi______ frames
    -      108.0000   30.0000    0.0000 91

#__ type_ start__ end____ width___ exp.time_
 10 omega   38.00  116.00   1.0000   15.0600
omega____ theta____ kappa____ phi______ frames
    -      108.0000 -111.0000   30.0000 78

#__ type_ start__ end____ width___ exp.time_
 11 omega   38.00   91.00   1.0000   15.0600
omega____ theta____ kappa____ phi______ frames
    -      108.0000  -30.0000  -60.0000 53

#__ type_ start__ end____ width___ exp.time_
 12 omega   38.00   91.00   1.0000   15.0600
omega____ theta____ kappa____ phi______ frames
    -      108.0000  -30.0000  150.0000 53

#__ type_ start__ end____ width___ exp.time_
 13 omega   39.00  109.00   1.0000   15.0600
omega____ theta____ kappa____ phi______ frames
    -      108.0000  -94.0000   60.0000 70

#__ type_ start__ end____ width___ exp.time_
 14 omega   39.00  109.00   1.0000   15.0600
omega____ theta____ kappa____ phi______ frames
    -      108.0000  -94.0000  150.0000 70

#__ type_ start__ end____ width___ exp.time_
 15 omega    2.00   29.00   1.0000    3.7650
omega____ theta____ kappa____ phi______ frames
    -       36.5421   91.0000  -74.7213 27

#__ type_ start__ end____ width___ exp.time_
 16 omega  -33.00   43.00   1.0000    3.7650
omega____ theta____ kappa____ phi______ frames
    -       36.5421  -38.0000  -90.0000 76

#__ type_ start__ end____ width___ exp.time_
 17 omega   10.00  104.00   1.0000    3.7650
omega____ theta____ kappa____ phi______ frames
    -       36.5421   77.0000 -180.0000 94
;
_diffrn_measurement_device 'four-circle diffractometer'
_diffrn_measurement_device_type 'New Gemini, Dual, Cu at zero, EosS2'
_diffrn_measurement_method '\w scans'
_diffrn_orient_matrix_UB_11 0.0271606000
_diffrn_orient_matrix_UB_12 0.0818469000
_diffrn_orient_matrix_UB_13 0.0418845000
_diffrn_orient_matrix_UB_21 0.0944438000
_diffrn_orient_matrix_UB_22 -0.0491560000
_diffrn_orient_matrix_UB_23 0.0580539000
_diffrn_orient_matrix_UB_31 0.1441539000
_diffrn_orient_matrix_UB_32 0.0167815000
_diffrn_orient_matrix_UB_33 -0.0340981000
_diffrn_radiation_monochromator graphite
_diffrn_radiation_probe x-ray
_diffrn_radiation_type CuK\a
_diffrn_radiation_wavelength 1.54184
_diffrn_reflns_av_R_equivalents 0.0423
_diffrn_reflns_av_unetI/netI 0.0387
_diffrn_reflns_Laue_measured_fraction_full 0.999
_diffrn_reflns_Laue_measured_fraction_max 0.978
_diffrn_reflns_limit_h_max 11
_diffrn_reflns_limit_h_min -6
_diffrn_reflns_limit_k_max 19
_diffrn_reflns_limit_k_min -19
_diffrn_reflns_limit_l_max 23
_diffrn_reflns_limit_l_min -24
_diffrn_reflns_number 15337
_diffrn_reflns_point_group_measured_fraction_full 0.999
_diffrn_reflns_point_group_measured_fraction_max 0.978
_diffrn_reflns_theta_full 67.684
_diffrn_reflns_theta_max 72.595
_diffrn_reflns_theta_min 4.551
_diffrn_source 'Enhance (Cu) X-ray Source'
_exptl_absorpt_coefficient_mu 5.317
_exptl_absorpt_correction_T_max 1.00000
_exptl_absorpt_correction_T_min 0.42642
_exptl_absorpt_correction_type multi-scan
_exptl_absorpt_process_details
;
CrysAlisPro, Agilent Technologies,
Version 1.171.37.35 (release 13-08-2014 CrysAlis171 .NET)
(compiled Aug 13 2014,18:06:01)
Empirical absorption correction using spherical harmonics,
 implemented in SCALE3 ABSPACK scaling algorithm.
;
_exptl_crystal_colour 'dull orangish yellow'
_exptl_crystal_colour_lustre dull
_exptl_crystal_colour_modifier orangish
_exptl_crystal_colour_primary yellow
_exptl_crystal_density_diffrn 1.338
_exptl_crystal_description plate
_exptl_crystal_F_000 1152
_exptl_crystal_size_max 0.4
_exptl_crystal_size_mid 0.2
_exptl_crystal_size_min 0.1
_refine_diff_density_max 0.330
_refine_diff_density_min -0.364
_refine_diff_density_rms 0.071
_refine_ls_extinction_method none
_refine_ls_goodness_of_fit_ref 1.018
_refine_ls_hydrogen_treatment constr
_refine_ls_matrix_type full
_refine_ls_number_parameters 344
_refine_ls_number_reflns 5337
_refine_ls_number_restraints 0
_refine_ls_restrained_S_all 1.018
_refine_ls_R_factor_all 0.0630
_refine_ls_R_factor_gt 0.0522
_refine_ls_shift/su_max 0.001
_refine_ls_shift/su_mean 0.000
_refine_ls_structure_factor_coef Fsqd
_refine_ls_weighting_details 'w=1/[\s^2^(Fo^2^)+(0.0970P)^2^+0.1060P] where P=(Fo^2^+2Fc^2^)/3'
_refine_ls_weighting_scheme calc
_refine_ls_wR_factor_gt 0.1381
_refine_ls_wR_factor_ref 0.1473
_reflns_Friedel_coverage 0.000
_reflns_number_gt 4406
_reflns_number_total 5337
_reflns_threshold_expression 'I > 2\s(I)'
_cod_data_source_file d0sc04597g2.cif
_cod_data_source_block ylp-0102
_cod_original_cell_volume 2747.48(6)
_cod_database_code 1559108
_shelx_shelxl_version_number 2014/7
_shelx_space_group_comment
;
The symmetry employed for this shelxl refinement is uniquely defined
by the following loop, which should always be used as a source of
symmetry information in preference to the above space-group names.
They are only intended as comments.
;
_reflns_odcompleteness_completeness 99.90
_reflns_odcompleteness_iscentric 1
_reflns_odcompleteness_theta 66.97
_olex2_refinement_description
;
1. Fixed Uiso
 At 1.2 times of:
  All C(H) groups
 At 1.5 times of:
  All C(H,H,H) groups
2.a Aromatic/amide H refined with riding coordinates:
 C00D(H00D), C00E(H00E), C00G(H00G), C00H(H00H), C00I(H00I), C00J(H00J),
 C00K(H00K), C00L(H00L), C00M(H00M), C00N(H00N), C00O(H00O), C00P(H00P),
 C00Q(H00Q), C00R(H00R), C00S(H00S), C00T(H00T), C00U(H00U), C00W(H00W),
 C00X(H00X), C00Y(H00Y), C00Z(H00Z), C010(H010), C011(H011), C012(H012)
2.b Idealised Me refined as rotating group:
 C00V(H00A,H00B,H00C)
;
_olex2_date_sample_data_collection 2018-01-02
_olex2_submission_special_instructions 'No special instructions were received'

loop_
_space_group_symop_operation_xyz
'x, y, z'
'-x+1/2, y+1/2, -z+1/2'
'-x, -y, -z'
'x-1/2, -y-1/2, z-1/2'

loop_
_atom_site_label
_atom_site_type_symbol
_atom_site_fract_x
_atom_site_fract_y
_atom_site_fract_z
_atom_site_U_iso_or_equiv
_atom_site_adp_type
_atom_site_occupancy
_atom_site_site_symmetry_order
_atom_site_calc_flag
_atom_site_refinement_flags_posn
_atom_site_refinement_flags_adp
_atom_site_refinement_flags_occupancy
_atom_site_disorder_assembly
_atom_site_disorder_group
Fe01 Fe 0.60103(4) 0.81983(3) 0.53886(2) 0.03841(15) Uani 1 1 d . . . . .
S002 S 0.19555(9) 0.54893(5) 0.51901(4) 0.0502(2) Uani 1 1 d . . . . .
O003 O 0.2958(2) 0.93443(12) 0.56657(11) 0.0490(5) Uani 1 1 d . . . . .
N004 N 0.1203(2) 0.87098(15) 0.48984(12) 0.0455(5) Uani 1 1 d . . . . .
C005 C 0.3354(3) 0.68818(16) 0.50699(14) 0.0390(5) Uani 1 1 d . . . . .
C006 C 0.3062(3) 0.61318(17) 0.47385(14) 0.0426(6) Uani 1 1 d . . . . .
C007 C 0.1891(3) 0.62279(18) 0.58363(14) 0.0450(6) Uani 1 1 d . . . . .
C008 C 0.3931(3) 0.84509(17) 0.48676(13) 0.0362(5) Uani 1 1 d . . . . .
C009 C 0.1107(3) 0.60652(19) 0.64429(14) 0.0469(6) Uani 1 1 d . . . . .
C00A C 0.0764(3) 0.82342(19) 0.42975(16) 0.0480(7) Uani 1 1 d . . . . .
C00B C 0.3529(3) 0.58429(18) 0.40737(14) 0.0438(6) Uani 1 1 d . . . . .
C00C C 0.2579(3) 0.88269(16) 0.51247(13) 0.0387(5) Uani 1 1 d . . . . .
C00D C 0.4145(4) 0.5050(2) 0.40103(17) 0.0603(8) Uani 1 1 d . . . . .
H00D H 0.4209 0.4676 0.4378 0.072 Uiso 1 1 calc R . . . .
C00E C 0.5618(3) 0.74887(18) 0.45153(13) 0.0426(6) Uani 1 1 d . . . . .
H00E H 0.6103 0.6987 0.4432 0.051 Uiso 1 1 calc R . . . .
C00F C 0.4248(3) 0.75633(16) 0.48257(13) 0.0362(5) Uani 1 1 d . . . . .
C00G C 0.2677(3) 0.69275(17) 0.56928(14) 0.0414(6) Uani 1 1 d . . . . .
H00G H 0.2766 0.7398 0.5978 0.050 Uiso 1 1 calc R . . . .
C00H C -0.0662(4) 0.7096(3) 0.3736(3) 0.0799(12) Uani 1 1 d . . . . .
H00H H -0.1243 0.6613 0.3764 0.096 Uiso 1 1 calc R . . . .
C00I C 0.5085(3) 0.89040(17) 0.45737(13) 0.0409(6) Uani 1 1 d . . . . .
H00I H 0.5151 0.9485 0.4532 0.049 Uiso 1 1 calc R . . . .
C00J C -0.0104(3) 0.7513(2) 0.43324(18) 0.0594(8) Uani 1 1 d . . . . .
H00J H -0.0309 0.7311 0.4757 0.071 Uiso 1 1 calc R . . . .
C00K C 0.3405(3) 0.6379(2) 0.35126(15) 0.0501(7) Uani 1 1 d . . . . .
H00K H 0.2975 0.6909 0.3547 0.060 Uiso 1 1 calc R . . . .
C00L C 0.6113(3) 0.83042(18) 0.43568(13) 0.0432(6) Uani 1 1 d . . . . .
H00L H 0.6968 0.8427 0.4146 0.052 Uiso 1 1 calc R . . . .
C00M C 0.1056(5) 0.8520(3) 0.36565(18) 0.0717(10) Uani 1 1 d . . . . .
H00M H 0.1636 0.9002 0.3624 0.086 Uiso 1 1 calc R . . . .
C00N C 0.4665(5) 0.4813(3) 0.3402(2) 0.0794(11) Uani 1 1 d . . . . .
H00N H 0.5095 0.4284 0.3364 0.095 Uiso 1 1 calc R . . . .
C00O C 0.3911(4) 0.6140(2) 0.29011(17) 0.0642(9) Uani 1 1 d . . . . .
H00O H 0.3820 0.6506 0.2528 0.077 Uiso 1 1 calc R . . . .
C00P C 0.4549(5) 0.5359(3) 0.2848(2) 0.0784(11) Uani 1 1 d . . . . .
H00P H 0.4901 0.5198 0.2439 0.094 Uiso 1 1 calc R . . . .
C00Q C -0.0340(5) 0.5776(3) 0.7606(2) 0.0824(12) Uani 1 1 d . . . . .
H00Q H -0.0797 0.5671 0.7999 0.099 Uiso 1 1 calc R . . . .
C00R C 0.1107(5) 0.6661(2) 0.69587(19) 0.0735(11) Uani 1 1 d . . . . .
H00R H 0.1607 0.7169 0.6919 0.088 Uiso 1 1 calc R . . . .
C00S C 0.0329(4) 0.5331(3) 0.65188(18) 0.0711(10) Uani 1 1 d . . . . .
H00S H 0.0281 0.4925 0.6175 0.085 Uiso 1 1 calc R . . . .
C00T C 0.8151(4) 0.8365(3) 0.58669(19) 0.0768(12) Uani 1 1 d . . . . .
H00T H 0.9000 0.8463 0.5645 0.092 Uiso 1 1 calc R . . . .
C00U C 0.0378(6) 0.6516(3) 0.7532(2) 0.0857(13) Uani 1 1 d . . . . .
H00U H 0.0380 0.6930 0.7868 0.103 Uiso 1 1 calc R . . . .
C00V C 0.1740(4) 0.9777(2) 0.5933(2) 0.0690(10) Uani 1 1 d . . . . .
H00A H 0.1149 1.0075 0.5567 0.103 Uiso 1 1 calc GR . . . .
H00B H 0.2147 1.0168 0.6281 0.103 Uiso 1 1 calc GR . . . .
H00C H 0.1111 0.9376 0.6130 0.103 Uiso 1 1 calc GR . . . .
C00W C -0.0385(5) 0.5184(3) 0.7098(2) 0.0895(14) Uani 1 1 d . . . . .
H00W H -0.0898 0.4680 0.7140 0.107 Uiso 1 1 calc R . . . .
C00X C -0.0372(6) 0.7382(4) 0.3104(2) 0.0948(16) Uani 1 1 d . . . . .
H00X H -0.0756 0.7099 0.2705 0.114 Uiso 1 1 calc R . . . .
C00Y C 0.0494(8) 0.8095(3) 0.3070(2) 0.1008(17) Uani 1 1 d . . . . .
H00Y H 0.0702 0.8291 0.2644 0.121 Uiso 1 1 calc R . . . .
C00Z C 0.7182(5) 0.8983(3) 0.60847(19) 0.0806(12) Uani 1 1 d . . . . .
H00Z H 0.7275 0.9562 0.6037 0.097 Uiso 1 1 calc R . . . .
C010 C 0.6048(5) 0.8557(4) 0.63873(17) 0.0835(14) Uani 1 1 d . . . . .
H010 H 0.5249 0.8806 0.6577 0.100 Uiso 1 1 calc R . . . .
C011 C 0.6328(5) 0.7713(4) 0.63528(18) 0.0867(14) Uani 1 1 d . . . . .
H011 H 0.5741 0.7289 0.6514 0.104 Uiso 1 1 calc R . . . .
C012 C 0.7617(5) 0.7589(3) 0.6041(2) 0.0833(13) Uani 1 1 d . . . . .
H012 H 0.8051 0.7072 0.5961 0.100 Uiso 1 1 calc R . . . .

loop_
_atom_site_aniso_label
_atom_site_aniso_U_11
_atom_site_aniso_U_22
_atom_site_aniso_U_33
_atom_site_aniso_U_23
_atom_site_aniso_U_13
_atom_site_aniso_U_12
Fe01 0.0340(2) 0.0454(3) 0.0359(2) 0.00034(16) 0.00473(16) -0.00580(16)
S002 0.0607(4) 0.0409(4) 0.0488(4) -0.0011(3) 0.0062(3) -0.0160(3)
O003 0.0434(10) 0.0467(11) 0.0585(12) -0.0159(9) 0.0126(9) -0.0061(8)
N004 0.0377(11) 0.0506(13) 0.0486(12) -0.0076(10) 0.0073(10) -0.0007(10)
C005 0.0354(12) 0.0379(13) 0.0429(14) 0.0008(10) 0.0014(10) -0.0012(10)
C006 0.0439(13) 0.0387(13) 0.0439(13) 0.0030(11) 0.0011(11) -0.0005(11)
C007 0.0427(13) 0.0475(15) 0.0433(14) 0.0038(12) -0.0004(11) -0.0080(11)
C008 0.0328(11) 0.0403(13) 0.0348(12) 0.0005(10) 0.0015(9) -0.0040(10)
C009 0.0448(14) 0.0557(17) 0.0396(13) 0.0082(12) 0.0027(11) -0.0094(12)
C00A 0.0377(13) 0.0547(17) 0.0503(16) -0.0112(13) 0.0006(12) 0.0092(12)
C00B 0.0434(13) 0.0424(14) 0.0443(14) -0.0033(12) -0.0005(11) -0.0036(11)
C00C 0.0400(12) 0.0367(13) 0.0405(13) -0.0016(10) 0.0092(10) -0.0041(10)
C00D 0.074(2) 0.0507(17) 0.0531(17) -0.0066(14) -0.0044(15) 0.0098(16)
C00E 0.0391(12) 0.0472(15) 0.0417(13) -0.0084(11) 0.0056(11) -0.0005(11)
C00F 0.0343(11) 0.0371(13) 0.0364(12) -0.0038(10) 0.0010(10) -0.0048(10)
C00G 0.0410(13) 0.0419(14) 0.0415(13) -0.0012(11) 0.0063(11) -0.0053(11)
C00H 0.0535(19) 0.073(2) 0.109(3) -0.037(2) -0.007(2) 0.0011(18)
C00I 0.0432(13) 0.0426(14) 0.0367(12) 0.0035(11) 0.0043(10) -0.0066(11)
C00J 0.0452(15) 0.066(2) 0.0663(19) -0.0138(16) 0.0036(14) 0.0009(14)
C00K 0.0556(16) 0.0463(16) 0.0468(15) -0.0004(12) 0.0001(13) -0.0014(13)
C00L 0.0399(13) 0.0587(17) 0.0325(12) 0.0033(11) 0.0104(10) -0.0069(12)
C00M 0.095(3) 0.068(2) 0.0514(18) 0.0018(17) 0.0059(18) 0.004(2)
C00N 0.092(3) 0.069(2) 0.075(2) -0.023(2) 0.002(2) 0.025(2)
C00O 0.073(2) 0.075(2) 0.0446(16) -0.0013(15) 0.0055(15) -0.0137(18)
C00P 0.083(3) 0.097(3) 0.056(2) -0.024(2) 0.0134(19) 0.006(2)
C00Q 0.086(3) 0.113(3) 0.0525(19) 0.014(2) 0.0238(19) -0.015(2)
C00R 0.104(3) 0.065(2) 0.0546(19) -0.0031(16) 0.025(2) -0.021(2)
C00S 0.085(2) 0.077(2) 0.0523(18) -0.0047(17) 0.0152(17) -0.036(2)
C00T 0.0388(16) 0.136(4) 0.0531(19) -0.014(2) -0.0044(14) -0.022(2)
C00U 0.121(4) 0.089(3) 0.0512(19) -0.002(2) 0.029(2) -0.010(3)
C00V 0.0574(19) 0.070(2) 0.084(2) -0.0337(19) 0.0270(18) -0.0066(16)
C00W 0.104(3) 0.104(3) 0.063(2) 0.004(2) 0.020(2) -0.055(3)
C00X 0.100(3) 0.110(4) 0.065(3) -0.034(3) -0.028(2) 0.030(3)
C00Y 0.148(5) 0.103(4) 0.047(2) -0.003(2) -0.007(3) 0.022(3)
C00Z 0.109(3) 0.066(2) 0.056(2) -0.0113(18) -0.030(2) -0.025(2)
C010 0.066(2) 0.147(4) 0.0355(16) -0.023(2) -0.0005(15) 0.017(3)
C011 0.083(3) 0.127(4) 0.0445(18) 0.033(2) -0.0143(18) -0.033(3)
C012 0.080(3) 0.080(3) 0.078(3) -0.004(2) -0.035(2) 0.023(2)

loop_
_atom_type_symbol
_atom_type_description
_atom_type_scat_dispersion_real
_atom_type_scat_dispersion_imag
_atom_type_scat_source
C C 0.0181 0.0091 'International Tables Vol C Tables 4.2.6.8 and 6.1.1.4'
H H 0.0000 0.0000 'International Tables Vol C Tables 4.2.6.8 and 6.1.1.4'
Fe Fe -1.1336 3.1974 'International Tables Vol C Tables 4.2.6.8 and 6.1.1.4'
N N 0.0311 0.0180 'International Tables Vol C Tables 4.2.6.8 and 6.1.1.4'
O O 0.0492 0.0322 'International Tables Vol C Tables 4.2.6.8 and 6.1.1.4'
S S 0.3331 0.5567 'International Tables Vol C Tables 4.2.6.8 and 6.1.1.4'

loop_
_geom_angle_atom_site_label_1
_geom_angle_atom_site_label_2
_geom_angle_atom_site_label_3
_geom_angle
_geom_angle_site_symmetry_1
_geom_angle_site_symmetry_3
_geom_angle_publ_flag
C008 Fe01 C00E 68.83(10) . . ?
C008 Fe01 C00F 41.14(10) . . ?
C008 Fe01 C00L 68.72(10) . . ?
C00E Fe01 C00F 40.82(10) . . ?
C00I Fe01 C008 41.11(10) . . ?
C00I Fe01 C00E 68.75(11) . . ?
C00I Fe01 C00F 69.16(10) . . ?
C00I Fe01 C00L 40.79(11) . . ?
C00I Fe01 C012 159.24(18) . . ?
C00L Fe01 C00E 40.57(11) . . ?
C00L Fe01 C00F 68.62(10) . . ?
C00T Fe01 C008 160.93(17) . . ?
C00T Fe01 C00E 120.76(14) . . ?
C00T Fe01 C00F 156.34(16) . . ?
C00T Fe01 C00I 123.62(15) . . ?
C00T Fe01 C00L 106.96(13) . . ?
C00T Fe01 C00Z 40.43(17) . . ?
C00T Fe01 C012 39.58(18) . . ?
C00Z Fe01 C008 124.92(16) . . ?
C00Z Fe01 C00E 156.76(17) . . ?
C00Z Fe01 C00F 161.53(17) . . ?
C00Z Fe01 C00I 108.13(15) . . ?
C00Z Fe01 C00L 122.04(15) . . ?
C00Z Fe01 C012 67.04(18) . . ?
C010 Fe01 C008 109.40(14) . . ?
C010 Fe01 C00E 160.24(18) . . ?
C010 Fe01 C00F 124.87(15) . . ?
C010 Fe01 C00I 123.74(17) . . ?
C010 Fe01 C00L 158.69(19) . . ?
C010 Fe01 C00T 67.48(16) . . ?
C010 Fe01 C00Z 40.38(18) . . ?
C010 Fe01 C012 66.66(18) . . ?
C011 Fe01 C008 123.67(15) . . ?
C011 Fe01 C00E 124.02(19) . . ?
C011 Fe01 C00F 108.70(15) . . ?
C011 Fe01 C00I 159.19(19) . . ?
C011 Fe01 C00L 159.3(2) . . ?
C011 Fe01 C00T 66.77(17) . . ?
C011 Fe01 C00Z 66.96(18) . . ?
C011 Fe01 C010 39.4(2) . . ?
C011 Fe01 C012 39.63(19) . . ?
C012 Fe01 C008 158.28(17) . . ?
C012 Fe01 C00E 107.25(15) . . ?
C012 Fe01 C00F 121.99(16) . . ?
C012 Fe01 C00L 123.07(16) . . ?
C007 S002 C006 92.62(13) . . ?
C00C O003 C00V 116.8(2) . . ?
C00C N004 C00A 121.8(2) . . ?
C006 C005 C00F 124.8(2) . . ?
C006 C005 C00G 112.0(2) . . ?
C00G C005 C00F 123.2(2) . . ?
C005 C006 S002 111.0(2) . . ?
C005 C006 C00B 128.9(3) . . ?
C00B C006 S002 120.1(2) . . ?
C009 C007 S002 122.1(2) . . ?
C00G C007 S002 109.8(2) . . ?
C00G C007 C009 128.1(3) . . ?
C00C C008 Fe01 129.22(18) . . ?
C00F C008 Fe01 70.38(14) . . ?
C00F C008 C00C 125.8(2) . . ?
C00I C008 Fe01 69.40(14) . . ?
C00I C008 C00C 125.8(2) . . ?
C00I C008 C00F 108.3(2) . . ?
C00R C009 C007 120.7(3) . . ?
C00S C009 C007 122.1(3) . . ?
C00S C009 C00R 117.2(3) . . ?
C00J C00A N004 119.9(3) . . ?
C00J C00A C00M 118.8(3) . . ?
C00M C00A N004 121.0(3) . . ?
C00D C00B C006 121.0(3) . . ?
C00K C00B C006 120.1(3) . . ?
C00K C00B C00D 118.9(3) . . ?
O003 C00C C008 112.1(2) . . ?
N004 C00C O003 120.1(2) . . ?
N004 C00C C008 127.7(2) . . ?
C00B C00D H00D 119.9 . . ?
C00N C00D C00B 120.2(3) . . ?
C00N C00D H00D 119.9 . . ?
Fe01 C00E H00E 125.8 . . ?
C00F C00E Fe01 70.48(14) . . ?
C00F C00E H00E 125.6 . . ?
C00L C00E Fe01 69.66(15) . . ?
C00L C00E H00E 125.6 . . ?
C00L C00E C00F 108.7(2) . . ?
C005 C00F Fe01 126.64(18) . . ?
C008 C00F Fe01 68.48(13) . . ?
C008 C00F C005 126.0(2) . . ?
C00E C00F Fe01 68.70(14) . . ?
C00E C00F C005 127.2(2) . . ?
C00E C00F C008 106.7(2) . . ?
C005 C00G H00G 122.7 . . ?
C007 C00G C005 114.6(2) . . ?
C007 C00G H00G 122.7 . . ?
C00J C00H H00H 119.5 . . ?
C00X C00H H00H 119.5 . . ?
C00X C00H C00J 121.0(4) . . ?
Fe01 C00I H00I 126.2 . . ?
C008 C00I Fe01 69.49(14) . . ?
C008 C00I H00I 126.2 . . ?
C00L C00I Fe01 69.66(15) . . ?
C00L C00I C008 107.6(2) . . ?
C00L C00I H00I 126.2 . . ?
C00A C00J H00J 120.0 . . ?
C00H C00J C00A 120.0(4) . . ?
C00H C00J H00J 120.0 . . ?
C00B C00K H00K 119.5 . . ?
C00O C00K C00B 121.0(3) . . ?
C00O C00K H00K 119.5 . . ?
Fe01 C00L H00L 126.6 . . ?
C00E C00L Fe01 69.78(15) . . ?
C00E C00L C00I 108.6(2) . . ?
C00E C00L H00L 125.7 . . ?
C00I C00L Fe01 69.55(14) . . ?
C00I C00L H00L 125.7 . . ?
C00A C00M H00M 119.8 . . ?
C00Y C00M C00A 120.4(4) . . ?
C00Y C00M H00M 119.8 . . ?
C00D C00N H00N 119.9 . . ?
C00D C00N C00P 120.2(4) . . ?
C00P C00N H00N 119.9 . . ?
C00K C00O H00O 120.1 . . ?
C00P C00O C00K 119.7(3) . . ?
C00P C00O H00O 120.1 . . ?
C00N C00P H00P 120.0 . . ?
C00O C00P C00N 119.9(3) . . ?
C00O C00P H00P 120.0 . . ?
C00U C00Q H00Q 120.2 . . ?
C00U C00Q C00W 119.5(3) . . ?
C00W C00Q H00Q 120.2 . . ?
C009 C00R H00R 119.3 . . ?
C00U C00R C009 121.4(4) . . ?
C00U C00R H00R 119.3 . . ?
C009 C00S H00S 119.3 . . ?
C009 C00S C00W 121.3(4) . . ?
C00W C00S H00S 119.3 . . ?
Fe01 C00T H00T 125.2 . . ?
C00Z C00T Fe01 69.9(2) . . ?
C00Z C00T H00T 126.1 . . ?
C012 C00T Fe01 70.4(2) . . ?
C012 C00T H00T 126.1 . . ?
C012 C00T C00Z 107.8(4) . . ?
C00Q C00U C00R 120.4(4) . . ?
C00Q C00U H00U 119.8 . . ?
C00R C00U H00U 119.8 . . ?
O003 C00V H00A 109.5 . . ?
O003 C00V H00B 109.5 . . ?
O003 C00V H00C 109.5 . . ?
H00A C00V H00B 109.5 . . ?
H00A C00V H00C 109.5 . . ?
H00B C00V H00C 109.5 . . ?
C00Q C00W C00S 120.2(4) . . ?
C00Q C00W H00W 119.9 . . ?
C00S C00W H00W 119.9 . . ?
C00H C00X H00X 120.5 . . ?
C00H C00X C00Y 119.1(4) . . ?
C00Y C00X H00X 120.5 . . ?
C00M C00Y C00X 120.8(5) . . ?
C00M C00Y H00Y 119.6 . . ?
C00X C00Y H00Y 119.6 . . ?
Fe01 C00Z H00Z 125.7 . . ?
C00T C00Z Fe01 69.67(19) . . ?
C00T C00Z H00Z 126.5 . . ?
C010 C00Z Fe01 69.7(2) . . ?
C010 C00Z C00T 106.9(4) . . ?
C010 C00Z H00Z 126.5 . . ?
Fe01 C010 H010 125.5 . . ?
C00Z C010 Fe01 69.94(19) . . ?
C00Z C010 H010 126.1 . . ?
C011 C010 Fe01 70.0(2) . . ?
C011 C010 C00Z 107.9(4) . . ?
C011 C010 H010 126.1 . . ?
Fe01 C011 H011 124.9 . . ?
C010 C011 Fe01 70.6(2) . . ?
C010 C011 H011 125.4 . . ?
C010 C011 C012 109.1(4) . . ?
C012 C011 Fe01 70.7(2) . . ?
C012 C011 H011 125.4 . . ?
Fe01 C012 H012 126.1 . . ?
C00T C012 Fe01 70.0(2) . . ?
C00T C012 H012 125.9 . . ?
C011 C012 Fe01 69.7(2) . . ?
C011 C012 C00T 108.2(4) . . ?
C011 C012 H012 125.9 . . ?

loop_
_geom_bond_atom_site_label_1
_geom_bond_atom_site_label_2
_geom_bond_distance
_geom_bond_site_symmetry_2
_geom_bond_publ_flag
Fe01 C008 2.040(2) . ?
Fe01 C00E 2.042(3) . ?
Fe01 C00F 2.066(2) . ?
Fe01 C00I 2.039(3) . ?
Fe01 C00L 2.040(3) . ?
Fe01 C00T 2.034(3) . ?
Fe01 C00Z 2.037(3) . ?
Fe01 C010 2.033(3) . ?
Fe01 C011 2.027(3) . ?
Fe01 C012 2.040(4) . ?
S002 C006 1.735(3) . ?
S002 C007 1.732(3) . ?
O003 C00C 1.350(3) . ?
O003 C00V 1.435(3) . ?
N004 C00A 1.412(4) . ?
N004 C00C 1.264(3) . ?
C005 C006 1.366(4) . ?
C005 C00F 1.459(3) . ?
C005 C00G 1.427(4) . ?
C006 C00B 1.487(4) . ?
C007 C009 1.472(4) . ?
C007 C00G 1.361(4) . ?
C008 C00C 1.485(3) . ?
C008 C00F 1.443(4) . ?
C008 C00I 1.432(3) . ?
C009 C00R 1.384(5) . ?
C009 C00S 1.374(4) . ?
C00A C00J 1.388(5) . ?
C00A C00M 1.389(5) . ?
C00B C00D 1.386(4) . ?
C00B C00K 1.384(4) . ?
C00D H00D 0.9300 . ?
C00D C00N 1.383(5) . ?
C00E H00E 0.9300 . ?
C00E C00F 1.433(3) . ?
C00E C00L 1.415(4) . ?
C00G H00G 0.9300 . ?
C00H H00H 0.9300 . ?
C00H C00J 1.380(5) . ?
C00H C00X 1.372(7) . ?
C00I H00I 0.9300 . ?
C00I C00L 1.422(4) . ?
C00J H00J 0.9300 . ?
C00K H00K 0.9300 . ?
C00K C00O 1.383(4) . ?
C00L H00L 0.9300 . ?
C00M H00M 0.9300 . ?
C00M C00Y 1.372(6) . ?
C00N H00N 0.9300 . ?
C00N C00P 1.383(6) . ?
C00O H00O 0.9300 . ?
C00O C00P 1.374(5) . ?
C00P H00P 0.9300 . ?
C00Q H00Q 0.9300 . ?
C00Q C00U 1.355(6) . ?
C00Q C00W 1.366(6) . ?
C00R H00R 0.9300 . ?
C00R C00U 1.382(5) . ?
C00S H00S 0.9300 . ?
C00S C00W 1.386(5) . ?
C00T H00T 0.9300 . ?
C00T C00Z 1.406(6) . ?
C00T C012 1.379(6) . ?
C00U H00U 0.9300 . ?
C00V H00A 0.9600 . ?
C00V H00B 0.9600 . ?
C00V H00C 0.9600 . ?
C00W H00W 0.9300 . ?
C00X H00X 0.9300 . ?
C00X C00Y 1.376(8) . ?
C00Y H00Y 0.9300 . ?
C00Z H00Z 0.9300 . ?
C00Z C010 1.405(6) . ?
C010 H010 0.9300 . ?
C010 C011 1.368(7) . ?
C011 H011 0.9300 . ?
C011 C012 1.378(7) . ?
C012 H012 0.9300 . ?
